data_7050110
loop_
_publ_author_name
'Dubes, Alix'
'Udachin, Kostantin A.'
'Shahgaldian, Patrick'
'Lazar, Adina N.'
'Coleman, Anthony W.'
'Ripmeester, John A.'

_publ_section_title
;
 Guest-induced chain folding in amphiphilic calixarene structures
;
_journal_issue 9
_journal_name_full 'New Journal of Chemistry'
_journal_page_first 1141
_journal_paper_doi 10.1039/b503629c
_journal_volume 29
_journal_year 2005
_chemical_formula_sum 'C52.5 H66 O8.5'
_chemical_formula_weight 833.05
_chemical_name_common p-hexanoyl-calix(4)arene.Methanol
_chemical_name_systematic
;
?
;
_space_group_IT_number 2
_symmetry_cell_setting triclinic
_symmetry_space_group_name_Hall '-P 1'
_symmetry_space_group_name_H-M 'P -1'
_atom_sites_solution_hydrogens geom
_atom_sites_solution_primary direct
_atom_sites_solution_secondary difmap
_audit_creation_method SHELXL-97
_cell_angle_alpha 105.1650(10)
_cell_angle_beta 90.1980(10)
_cell_angle_gamma 91.7940(10)
_cell_formula_units_Z 2
_cell_length_a 11.6164(8)
_cell_length_b 13.1000(9)
_cell_length_c 15.4081(11)
_cell_measurement_temperature 173(2)
_cell_volume 2261.8(3)
_computing_structure_refinement 'SHELXL-97 (Sheldrick, 1997)'
_computing_structure_solution 'SHELXS-97 (Sheldrick, 1990)'
_diffrn_ambient_temperature 173(2)
_diffrn_measured_fraction_theta_full 0.991
_diffrn_measured_fraction_theta_max 0.991
_diffrn_radiation_monochromator graphite
_diffrn_radiation_source 'fine-focus sealed tube'
_diffrn_radiation_type MoK\a
_diffrn_radiation_wavelength 0.71070
_diffrn_reflns_av_R_equivalents 0.0212
_diffrn_reflns_av_sigmaI/netI 0.0257
_diffrn_reflns_limit_h_max 15
_diffrn_reflns_limit_h_min -15
_diffrn_reflns_limit_k_max 17
_diffrn_reflns_limit_k_min -17
_diffrn_reflns_limit_l_max 20
_diffrn_reflns_limit_l_min -20
_diffrn_reflns_number 27086
_diffrn_reflns_theta_full 28.72
_diffrn_reflns_theta_max 28.72
_diffrn_reflns_theta_min 1.37
_exptl_absorpt_coefficient_mu 0.081
_exptl_absorpt_correction_T_max 0.9799
_exptl_absorpt_correction_T_min 0.9604
_exptl_absorpt_correction_type multi-scan
_exptl_absorpt_process_details sadabs
_exptl_crystal_density_diffrn 1.223
_exptl_crystal_density_method 'not measured'
_exptl_crystal_F_000 898
_exptl_crystal_size_max 0.50
_exptl_crystal_size_mid 0.35
_exptl_crystal_size_min 0.25
_refine_diff_density_max 0.514
_refine_diff_density_min -0.370
_refine_diff_density_rms 0.052
_refine_ls_extinction_method none
_refine_ls_goodness_of_fit_ref 1.061
_refine_ls_hydrogen_treatment mixed
_refine_ls_matrix_type full
_refine_ls_number_parameters 633
_refine_ls_number_reflns 11618
_refine_ls_number_restraints 55
_refine_ls_restrained_S_all 1.069
_refine_ls_R_factor_all 0.0857
_refine_ls_R_factor_gt 0.0640
_refine_ls_shift/su_max 0.019
_refine_ls_shift/su_mean 0.001
_refine_ls_structure_factor_coef Fsqd
_refine_ls_weighting_details 'calc w=1/[\s^2^(Fo^2^)+(0.1007P)^2^+0.7967P] where P=(Fo^2^+2Fc^2^)/3'
_refine_ls_weighting_scheme calc
_refine_ls_wR_factor_gt 0.1796
_refine_ls_wR_factor_ref 0.1965
_reflns_number_gt 8455
_reflns_number_total 11618
_reflns_threshold_expression >2sigma(I)
_cod_data_source_file b503629c.txt
_cod_data_source_block ad3
_cod_depositor_comments
;
The following automatic conversions were performed:
'_exptl_absorpt_correction_type' value 'multiscan' changed to 'multi-scan'
according to '/home/saulius/struct/CIF-dictionaries/cif_core.dic'
dictionary named 'cif_core.dic' version 2.4.1 from 2010-06-29.

Automatic conversion script
Id: cif_fix_enum 1527 2010-12-29 10:47:43Z saulius 
;
_cod_original_sg_symbol_H-M P-1
_cod_original_formula_sum 'C52.50 H66 O8.50'
_cod_database_code 7050110

loop_
_symmetry_equiv_pos_as_xyz
'x, y, z'
'-x, -y, -z'

loop_
_atom_site_label
_atom_site_type_symbol
_atom_site_fract_x
_atom_site_fract_y
_atom_site_fract_z
_atom_site_U_iso_or_equiv
_atom_site_adp_type
_atom_site_occupancy
_atom_site_symmetry_multiplicity
_atom_site_calc_flag
_atom_site_refinement_flags
_atom_site_disorder_assembly
_atom_site_disorder_group
O2B O -0.17018(7) 0.28576(6) 0.40912(6) 0.04219(17) Uani 0.66 1 d P A 3
C7B C -0.06969(10) 0.29427(9) 0.43678(8) 0.03690(19) Uani 0.66 1 d P A 3
C8B C -0.03320(10) 0.23724(9) 0.50523(8) 0.0406(2) Uani 0.66 1 d P A 3
H8B1 H -0.0225 0.2895 0.5643 0.049 Uiso 0.66 1 calc PR A 3
H8B2 H 0.0421 0.2052 0.4875 0.049 Uiso 0.66 1 calc PR A 3
C9B C -0.11858(12) 0.15123(10) 0.51524(9) 0.0473(2) Uani 0.66 1 d P A 3
H9B1 H -0.1260 0.0973 0.4568 0.057 Uiso 0.66 1 calc PR A 3
H9B2 H -0.1948 0.1828 0.5294 0.057 Uiso 0.66 1 calc PR A 3
C10B C -0.08713(13) 0.09636(10) 0.58717(9) 0.0496(3) Uani 0.66 1 d P A 3
H40A H -0.0077 0.0710 0.5767 0.059 Uiso 0.66 1 calc PR A 3
H40B H -0.0879 0.1486 0.6466 0.059 Uiso 0.66 1 calc PR A 3
C11B C -0.16671(16) 0.00405(12) 0.58951(11) 0.0664(4) Uani 0.66 1 d P A 3
H41A H -0.2466 0.0288 0.5963 0.080 Uiso 0.66 1 calc PR A 3
H41B H -0.1626 -0.0496 0.5310 0.080 Uiso 0.66 1 calc PR A 3
C12B C -0.1417(2) -0.04736(16) 0.66219(12) 0.0941(6) Uani 0.66 1 d P A 3
H42A H -0.0618 -0.0698 0.6578 0.113 Uiso 0.66 1 calc PR A 3
H42B H -0.1938 -0.1092 0.6562 0.113 Uiso 0.66 1 calc PR A 3
H42C H -0.1531 0.0030 0.7207 0.113 Uiso 0.66 1 calc PR A 3
O2F O -0.15631(13) 0.26516(13) 0.39512(11) 0.04219(17) Uani 0.34 1 d PD A 4
C7F C -0.06716(17) 0.28918(16) 0.43804(14) 0.03690(19) Uani 0.34 1 d PD A 4
C8F C -0.02705(19) 0.22526(16) 0.50164(14) 0.0406(2) Uani 0.34 1 d PD A 4
H8F1 H 0.0044 0.2747 0.5573 0.049 Uiso 0.34 1 calc PR A 4
H8F2 H 0.0361 0.1798 0.4729 0.049 Uiso 0.34 1 calc PR A 4
C9F C -0.1226(2) 0.15557(17) 0.52679(15) 0.0473(2) Uani 0.34 1 d PD A 4
H9F1 H -0.1405 0.0943 0.4749 0.057 Uiso 0.34 1 calc PR A 4
H9F2 H -0.1933 0.1966 0.5419 0.057 Uiso 0.34 1 calc PR A 4
C10F C -0.0849(2) 0.11626(18) 0.60749(15) 0.0496(3) Uani 0.34 1 d PD A 4
H40C H -0.0738 0.1777 0.6605 0.059 Uiso 0.34 1 calc PR A 4
H40D H -0.0101 0.0817 0.5942 0.059 Uiso 0.34 1 calc PR A 4
C11F C -0.1731(2) 0.0375(2) 0.6302(2) 0.0664(4) Uani 0.34 1 d PD A 4
H41C H -0.1934 -0.0189 0.5752 0.080 Uiso 0.34 1 calc PR A 4
H41D H -0.1393 0.0041 0.6746 0.080 Uiso 0.34 1 calc PR A 4
C12F C -0.2786(3) 0.0939(3) 0.6678(2) 0.0941(6) Uani 0.34 1 d PD A 4
H42D H -0.2587 0.1473 0.7238 0.113 Uiso 0.34 1 calc PR A 4
H42E H -0.3358 0.0430 0.6800 0.113 Uiso 0.34 1 calc PR A 4
H42F H -0.3105 0.1286 0.6243 0.113 Uiso 0.34 1 calc PR A 4
O2C O 0.53571(10) 0.16876(7) 0.50209(6) 0.0726(3) Uani 0.75 1 d PD A 1
C7C C 0.55397(10) 0.17343(8) 0.42496(7) 0.0448(3) Uani 0.75 1 d PD A 1
C8C C 0.61311(10) 0.08600(7) 0.35920(8) 0.0445(2) Uani 0.75 1 d PD A 1
H8C1 H 0.6923 0.1103 0.3492 0.053 Uiso 0.75 1 calc PR A 1
H8C2 H 0.5711 0.0689 0.3009 0.053 Uiso 0.75 1 calc PR A 1
C9C C 0.61837(10) -0.01310(8) 0.39277(7) 0.0461(3) Uani 0.75 1 d PD A 1
H9C1 H 0.6502 0.0060 0.4548 0.055 Uiso 0.75 1 calc PR A 1
H9C2 H 0.5394 -0.0432 0.3944 0.055 Uiso 0.75 1 calc PR A 1
C10C C 0.69254(10) -0.09591(8) 0.33315(8) 0.0473(3) Uani 0.75 1 d PD A 1
H10A H 0.7728 -0.0675 0.3353 0.057 Uiso 0.75 1 calc PR A 1
H10B H 0.6644 -0.1105 0.2702 0.057 Uiso 0.75 1 calc PR A 1
C11C C 0.69149(12) -0.19948(9) 0.36147(10) 0.0612(4) Uani 0.75 1 d PD A 1
H11A H 0.7203 -0.1848 0.4242 0.073 Uiso 0.75 1 calc PR A 1
H11B H 0.6111 -0.2274 0.3599 0.073 Uiso 0.75 1 calc PR A 1
C12C C 0.76386(13) -0.28262(10) 0.30221(12) 0.0741(5) Uani 0.75 1 d PD A 1
H12A H 0.7359 -0.2976 0.2399 0.089 Uiso 0.75 1 calc PR A 1
H12B H 0.7585 -0.3475 0.3226 0.089 Uiso 0.75 1 calc PR A 1
H12C H 0.8443 -0.2569 0.3056 0.089 Uiso 0.75 1 calc PR A 1
O2E O 0.4558(3) 0.1137(2) 0.44073(16) 0.0726(3) Uani 0.25 1 d PD A 2
C7E C 0.5209(2) 0.14490(18) 0.38946(19) 0.0448(3) Uani 0.25 1 d PD A 2
C8E C 0.6223(2) 0.07954(18) 0.3471(2) 0.0445(2) Uani 0.25 1 d PD A 2
H8E1 H 0.6934 0.1231 0.3671 0.053 Uiso 0.25 1 calc PR A 2
H8E2 H 0.6158 0.0687 0.2812 0.053 Uiso 0.25 1 calc PR A 2
C9E C 0.6400(3) -0.02882(19) 0.3642(2) 0.0461(3) Uani 0.25 1 d PD A 2
H9E1 H 0.6512 -0.0191 0.4297 0.055 Uiso 0.25 1 calc PR A 2
H9E2 H 0.5690 -0.0731 0.3459 0.055 Uiso 0.25 1 calc PR A 2
C10E C 0.7413(3) -0.08816(19) 0.3155(2) 0.0473(3) Uani 0.25 1 d PD A 2
H10C H 0.8090 -0.0387 0.3231 0.057 Uiso 0.25 1 calc PR A 2
H10D H 0.7225 -0.1119 0.2504 0.057 Uiso 0.25 1 calc PR A 2
C11E C 0.7742(3) -0.1849(2) 0.3480(3) 0.0612(4) Uani 0.25 1 d PD A 2
H11C H 0.8506 -0.2088 0.3241 0.073 Uiso 0.25 1 calc PR A 2
H11D H 0.7795 -0.1649 0.4145 0.073 Uiso 0.25 1 calc PR A 2
C12E C 0.6857(3) -0.2742(2) 0.3169(4) 0.0741(5) Uani 0.25 1 d PD A 2
H12D H 0.6084 -0.2474 0.3317 0.089 Uiso 0.25 1 calc PR A 2
H12E H 0.7000 -0.3298 0.3472 0.089 Uiso 0.25 1 calc PR A 2
H12F H 0.6912 -0.3034 0.2517 0.089 Uiso 0.25 1 calc PR A 2
O1 O 0.37161(14) 0.75076(10) 0.31344(9) 0.0647(4) Uani 0.50 1 d PD B 5
H1M H 0.3809 0.8141 0.3749 0.150 Uiso 0.50 1 d P C 5
C2 C 0.3837(2) 0.81482(15) 0.25476(13) 0.0677(6) Uani 0.50 1 d PD B 5
H2A H 0.3566 0.8856 0.2837 0.102 Uiso 0.50 1 calc PR B 5
H2B H 0.3381 0.7840 0.2000 0.102 Uiso 0.50 1 calc PR B 5
H2C H 0.4650 0.8200 0.2392 0.102 Uiso 0.50 1 calc PR B 5
O1A O 0.22385(5) 0.60042(4) 0.18049(4) 0.03992(14) Uani 1 1 d D . .
H1A H 0.3007(6) 0.5863(14) 0.1609(6) 0.050 Uiso 0.50 1 d PD . .
H77A H 0.2170(10) 0.6092(13) 0.2447(4) 0.050 Uiso 0.50 1 d PD . .
O2A O -0.17864(5) 0.27955(5) -0.00347(4) 0.05279(18) Uani 1 1 d . . .
C1A C 0.15215(6) 0.52156(5) 0.13025(5) 0.03196(16) Uani 1 1 d . . .
C2A C 0.18603(6) 0.46627(5) 0.04417(4) 0.03170(16) Uani 1 1 d . . .
C3A C 0.11074(6) 0.38871(5) -0.00647(5) 0.03306(17) Uani 1 1 d . . .
H99A H 0.1326 0.3503 -0.0650 0.040 Uiso 1 1 calc R . .
C4A C 0.00409(6) 0.36583(5) 0.02625(5) 0.03402(17) Uani 1 1 d . . .
C5A C -0.02688(6) 0.42238(5) 0.11244(5) 0.03456(17) Uani 1 1 d . . .
H5A H -0.0995 0.4073 0.1352 0.041 Uiso 1 1 calc R . .
C6A C 0.04561(6) 0.49998(5) 0.16566(5) 0.03282(16) Uani 1 1 d . . .
C7A C -0.07890(7) 0.28322(6) -0.02686(5) 0.04020(19) Uani 1 1 d . . .
C8A C -0.03652(8) 0.20177(7) -0.10684(6) 0.0518(3) Uani 1 1 d . . .
H8A1 H 0.0033 0.2375 -0.1480 0.062 Uiso 1 1 calc R . .
H8A2 H -0.1029 0.1597 -0.1398 0.062 Uiso 1 1 calc R . .
C9A C 0.04774(11) 0.12695(8) -0.07705(9) 0.0744(4) Uani 1 1 d . . .
H9A1 H 0.1238 0.1642 -0.0638 0.089 Uiso 1 1 calc R . .
H9A2 H 0.0193 0.1137 -0.0204 0.089 Uiso 1 1 calc R . .
C10A C 0.06392(9) 0.02418(8) -0.14226(8) 0.0649(3) Uani 1 1 d . . .
H50A H 0.0882 0.0376 -0.1999 0.078 Uiso 1 1 calc R . .
H50B H -0.0116 -0.0144 -0.1530 0.078 Uiso 1 1 calc R . .
C11A C 0.15026(12) -0.04743(9) -0.11635(9) 0.0798(4) Uani 1 1 d . . .
H51A H 0.2279 -0.0135 -0.1148 0.096 Uiso 1 1 calc R . .
H51B H 0.1331 -0.0519 -0.0545 0.096 Uiso 1 1 calc R . .
C12A C 0.15431(12) -0.15525(10) -0.17448(9) 0.0821(4) Uani 1 1 d . . .
H52A H 0.0835 -0.1949 -0.1675 0.099 Uiso 1 1 calc R . .
H52B H 0.2209 -0.1903 -0.1576 0.099 Uiso 1 1 calc R . .
H52C H 0.1613 -0.1527 -0.2373 0.099 Uiso 1 1 calc R . .
C13A C 0.01049(6) 0.55695(6) 0.26014(5) 0.03632(18) Uani 1 1 d . . .
H13A H -0.0744 0.5618 0.2619 0.044 Uiso 1 1 calc R . .
H13B H 0.0441 0.6299 0.2754 0.044 Uiso 1 1 calc R . .
O1B O 0.22664(5) 0.60333(4) 0.35458(4) 0.04160(15) Uani 1 1 d D . .
H77B H 0.3022(6) 0.5912(10) 0.3697(6) 0.050 Uiso 0.50 1 d PD . .
H1B H 0.2197(10) 0.6173(9) 0.2964(5) 0.050 Uiso 0.50 1 d PD . .
C1B C 0.15813(6) 0.52431(5) 0.37257(5) 0.03236(17) Uani 1 1 d . A .
C2B C 0.04912(6) 0.50190(5) 0.33053(4) 0.03213(17) Uani 1 1 d . . .
C3B C -0.02135(6) 0.42576(5) 0.35271(5) 0.03309(17) Uani 1 1 d . A .
H99B H -0.0954 0.4101 0.3253 0.040 Uiso 1 1 calc R . .
C4B C 0.01368(6) 0.37140(5) 0.41436(4) 0.03285(17) Uani 1 1 d D . .
C5B C 0.12319(6) 0.39386(6) 0.45330(4) 0.03331(17) Uani 1 1 d . A .
H5B H 0.1482 0.3560 0.4943 0.040 Uiso 1 1 calc R . .
C6B C 0.19661(6) 0.47026(6) 0.43362(4) 0.03233(17) Uani 1 1 d . . .
C13B C 0.31577(6) 0.49294(6) 0.47701(5) 0.03567(18) Uani 1 1 d . A .
H13C H 0.3129 0.4807 0.5377 0.043 Uiso 1 1 calc R . .
H13D H 0.3375 0.5684 0.4842 0.043 Uiso 1 1 calc R . .
O1C O 0.44829(5) 0.55122(4) 0.33880(4) 0.03859(14) Uani 1 1 d D . .
H77C H 0.3734(6) 0.5742(13) 0.3589(6) 0.050 Uiso 0.50 1 d PD . .
H1C H 0.4593(10) 0.5510(12) 0.2772(4) 0.050 Uiso 0.50 1 d PD . .
C1C C 0.46755(6) 0.45401(5) 0.35342(4) 0.03049(16) Uani 1 1 d . A .
C2C C 0.40793(6) 0.42448(6) 0.42257(5) 0.03376(17) Uani 1 1 d . . .
C3C C 0.43538(7) 0.33041(6) 0.44048(5) 0.0425(2) Uani 1 1 d . A .
H99C H 0.3971 0.3096 0.4878 0.051 Uiso 1 1 calc R . .
C4C C 0.51753(7) 0.26484(6) 0.39123(5) 0.0437(2) Uani 1 1 d D . .
C5C C 0.57226(6) 0.29454(5) 0.32071(5) 0.03458(17) Uani 1 1 d . A .
H5C H 0.6265 0.2491 0.2856 0.041 Uiso 1 1 calc R . .
C6C C 0.54884(5) 0.38930(5) 0.30097(4) 0.02939(16) Uani 1 1 d . . .
C13C C 0.60976(6) 0.41940(5) 0.22297(4) 0.03093(16) Uani 1 1 d . A .
H13E H 0.6231 0.4971 0.2386 0.037 Uiso 1 1 calc R . .
H13F H 0.6858 0.3863 0.2144 0.037 Uiso 1 1 calc R . .
O1D O 0.44817(4) 0.55073(4) 0.16560(3) 0.03707(13) Uani 1 1 d D . .
H77D H 0.4743(8) 0.5578(11) 0.2260(5) 0.050 Uiso 0.50 1 d PD . .
H1D H 0.3746(6) 0.5793(10) 0.1618(8) 0.050 Uiso 0.50 1 d PD . .
O2D O 0.42307(6) 0.10427(5) -0.11829(5) 0.0619(2) Uani 1 1 d . . .
C1D C 0.46066(5) 0.44991(5) 0.11085(4) 0.02936(15) Uani 1 1 d . A .
C2D C 0.54148(5) 0.38501(5) 0.13532(4) 0.02836(15) Uani 1 1 d . . .
C3D C 0.55588(6) 0.28524(5) 0.07711(4) 0.03090(16) Uani 1 1 d . A .
H99D H 0.6122 0.2409 0.0913 0.037 Uiso 1 1 calc R . .
C4D C 0.49018(6) 0.24887(5) -0.00098(5) 0.03315(17) Uani 1 1 d . . .
C5D C 0.40954(6) 0.31569(5) -0.02235(5) 0.03410(17) Uani 1 1 d . A .
H5D H 0.3641 0.2912 -0.0755 0.041 Uiso 1 1 calc R . .
C6D C 0.39410(6) 0.41674(5) 0.03196(4) 0.03120(16) Uani 1 1 d . . .
C7D C 0.49994(7) 0.14036(6) -0.06285(5) 0.0399(2) Uani 1 1 d . A .
C8D C 0.60338(7) 0.07674(6) -0.05530(5) 0.03800(19) Uani 1 1 d . . .
H8D1 H 0.6032 0.0610 0.0041 0.046 Uiso 1 1 calc R A .
H8D2 H 0.6742 0.1196 -0.0587 0.046 Uiso 1 1 calc R . .
C9D C 0.60605(7) -0.02665(6) -0.12861(5) 0.0419(2) Uani 1 1 d . A .
H9D1 H 0.5340 -0.0683 -0.1262 0.050 Uiso 1 1 calc R . .
H9D2 H 0.6080 -0.0105 -0.1879 0.050 Uiso 1 1 calc R . .
C10D C 0.70740(7) -0.09353(6) -0.12125(6) 0.0431(2) Uani 1 1 d . . .
H10G H 0.7067 -0.1087 -0.0616 0.052 Uiso 1 1 calc R A .
H10H H 0.7796 -0.0530 -0.1254 0.052 Uiso 1 1 calc R . .
C11D C 0.70602(8) -0.19753(7) -0.19413(7) 0.0530(3) Uani 1 1 d . A .
H11G H 0.6344 -0.2383 -0.1887 0.064 Uiso 1 1 calc R . .
H11H H 0.7038 -0.1818 -0.2535 0.064 Uiso 1 1 calc R . .
C12D C 0.80574(10) -0.26454(8) -0.19125(8) 0.0669(3) Uani 1 1 d . . .
H12J H 0.8767 -0.2277 -0.2023 0.080 Uiso 1 1 calc R A .
H12K H 0.7958 -0.3316 -0.2376 0.080 Uiso 1 1 calc R . .
H12L H 0.8106 -0.2786 -0.1319 0.080 Uiso 1 1 calc R . .
C13D C 0.30346(6) 0.48626(5) 0.00745(4) 0.03321(16) Uani 1 1 d . A .
H13G H 0.3273 0.5616 0.0320 0.040 Uiso 1 1 calc R . .
H13H H 0.2980 0.4719 -0.0588 0.040 Uiso 1 1 calc R . .

loop_
_atom_site_aniso_label
_atom_site_aniso_U_11
_atom_site_aniso_U_22
_atom_site_aniso_U_33
_atom_site_aniso_U_23
_atom_site_aniso_U_13
_atom_site_aniso_U_12
O2B 0.0324(3) 0.0464(3) 0.0480(3) 0.0133(2) -0.0025(2) -0.0018(2)
C7B 0.0346(3) 0.0394(3) 0.0362(3) 0.0089(3) 0.0019(3) 0.0020(3)
C8B 0.0388(4) 0.0399(3) 0.0445(4) 0.0136(3) 0.0001(3) 0.0024(3)
C9B 0.0464(4) 0.0448(4) 0.0541(4) 0.0191(3) 0.0003(4) -0.0013(3)
C10B 0.0628(5) 0.0453(4) 0.0403(5) 0.0116(4) -0.0033(4) -0.0047(4)
C11B 0.0814(8) 0.0608(6) 0.0620(8) 0.0268(5) -0.0029(7) -0.0134(6)
C12B 0.1111(13) 0.1157(10) 0.0690(8) 0.0523(7) -0.0080(8) -0.0309(10)
O2F 0.0324(3) 0.0464(3) 0.0480(3) 0.0133(2) -0.0025(2) -0.0018(2)
C7F 0.0346(3) 0.0394(3) 0.0362(3) 0.0089(3) 0.0019(3) 0.0020(3)
C8F 0.0388(4) 0.0399(3) 0.0445(4) 0.0136(3) 0.0001(3) 0.0024(3)
C9F 0.0464(4) 0.0448(4) 0.0541(4) 0.0191(3) 0.0003(4) -0.0013(3)
C10F 0.0628(5) 0.0453(4) 0.0403(5) 0.0116(4) -0.0033(4) -0.0047(4)
C11F 0.0814(8) 0.0608(6) 0.0620(8) 0.0268(5) -0.0029(7) -0.0134(6)
C12F 0.1111(13) 0.1157(10) 0.0690(8) 0.0523(7) -0.0080(8) -0.0309(10)
O2C 0.1031(7) 0.0709(4) 0.0560(4) 0.0353(3) 0.0217(4) 0.0278(4)
C7C 0.0487(5) 0.0488(4) 0.0427(5) 0.0219(3) -0.0003(4) 0.0044(4)
C8C 0.0458(4) 0.0391(3) 0.0521(4) 0.0180(3) -0.0043(4) 0.0039(3)
C9C 0.0590(6) 0.0374(4) 0.0439(5) 0.0129(3) 0.0047(5) 0.0117(4)
C10C 0.0510(6) 0.0432(4) 0.0495(5) 0.0138(4) 0.0059(5) 0.0126(4)
C11C 0.0684(7) 0.0436(5) 0.0732(7) 0.0164(5) 0.0084(6) 0.0179(5)
C12C 0.0688(8) 0.0443(6) 0.1056(11) 0.0113(6) 0.0058(8) 0.0172(6)
O2E 0.1031(7) 0.0709(4) 0.0560(4) 0.0353(3) 0.0217(4) 0.0278(4)
C7E 0.0487(5) 0.0488(4) 0.0427(5) 0.0219(3) -0.0003(4) 0.0044(4)
C8E 0.0458(4) 0.0391(3) 0.0521(4) 0.0180(3) -0.0043(4) 0.0039(3)
C9E 0.0590(6) 0.0374(4) 0.0439(5) 0.0129(3) 0.0047(5) 0.0117(4)
C10E 0.0510(6) 0.0432(4) 0.0495(5) 0.0138(4) 0.0059(5) 0.0126(4)
C11E 0.0684(7) 0.0436(5) 0.0732(7) 0.0164(5) 0.0084(6) 0.0179(5)
C12E 0.0688(8) 0.0443(6) 0.1056(11) 0.0113(6) 0.0058(8) 0.0172(6)
O1 0.0901(9) 0.0561(6) 0.0530(6) 0.0269(5) -0.0150(6) -0.0260(6)
C2 0.0955(14) 0.0543(8) 0.0577(9) 0.0257(7) -0.0088(10) -0.0222(9)
O1A 0.0377(2) 0.0373(2) 0.0448(3) 0.01147(19) -0.0036(2) -0.0028(2)
O2A 0.0357(3) 0.0567(3) 0.0637(3) 0.0130(3) -0.0046(3) -0.0098(2)
C1A 0.0313(3) 0.0316(3) 0.0362(3) 0.0146(2) -0.0029(3) 0.0021(2)
C2A 0.0302(3) 0.0358(3) 0.0341(3) 0.0177(2) -0.0011(2) 0.0028(2)
C3A 0.0338(3) 0.0368(3) 0.0316(3) 0.0139(2) -0.0024(3) 0.0036(3)
C4A 0.0312(3) 0.0372(3) 0.0375(3) 0.0167(2) -0.0059(3) 0.0007(2)
C5A 0.0277(3) 0.0427(3) 0.0384(3) 0.0196(2) -0.0017(3) 0.0030(3)
C6A 0.0301(3) 0.0382(3) 0.0342(3) 0.0161(2) -0.0011(2) 0.0059(2)
C7A 0.0356(3) 0.0418(3) 0.0461(4) 0.0170(3) -0.0085(3) -0.0006(3)
C8A 0.0415(4) 0.0517(4) 0.0553(5) 0.0024(4) -0.0092(4) -0.0021(4)
C9A 0.0870(7) 0.0538(5) 0.0778(7) 0.0076(5) -0.0102(6) 0.0167(5)
C10A 0.0514(5) 0.0631(5) 0.0737(6) 0.0064(5) -0.0023(5) 0.0021(4)
C11A 0.0865(7) 0.0642(6) 0.0828(7) 0.0077(6) -0.0154(6) 0.0124(6)
C12A 0.0793(7) 0.0782(7) 0.0845(8) 0.0116(6) 0.0029(6) 0.0173(6)
C13A 0.0298(3) 0.0418(3) 0.0394(3) 0.0136(3) 0.0013(3) 0.0074(3)
O1B 0.0382(3) 0.0400(2) 0.0459(3) 0.0103(2) 0.0013(2) -0.0018(2)
C1B 0.0304(3) 0.0342(3) 0.0300(3) 0.0037(2) 0.0037(2) 0.0040(2)
C2B 0.0294(3) 0.0369(3) 0.0291(3) 0.0061(2) 0.0028(2) 0.0070(2)
C3B 0.0271(3) 0.0407(3) 0.0297(3) 0.0060(2) 0.0005(2) 0.0033(3)
C4B 0.0300(3) 0.0383(3) 0.0289(3) 0.0062(2) 0.0036(2) 0.0027(3)
C5B 0.0322(3) 0.0408(3) 0.0261(3) 0.0067(2) 0.0013(2) 0.0050(3)
C6B 0.0290(3) 0.0403(3) 0.0245(3) 0.0026(2) 0.0011(2) 0.0030(3)
C13B 0.0310(3) 0.0480(3) 0.0257(3) 0.0057(3) -0.0026(3) 0.0003(3)
O1C 0.0408(3) 0.0330(2) 0.0412(2) 0.00849(19) -0.0019(2) 0.0003(2)
C1C 0.0274(3) 0.0326(3) 0.0307(3) 0.0077(2) -0.0063(2) -0.0035(2)
C2C 0.0267(3) 0.0445(3) 0.0295(3) 0.0090(2) -0.0044(2) -0.0007(3)
C3C 0.0362(3) 0.0537(4) 0.0441(3) 0.0245(3) 0.0055(3) 0.0032(3)
C4C 0.0410(4) 0.0463(3) 0.0507(4) 0.0244(3) 0.0045(3) 0.0063(3)
C5C 0.0290(3) 0.0382(3) 0.0375(3) 0.0117(2) -0.0025(3) 0.0013(3)
C6C 0.0248(3) 0.0339(3) 0.0286(3) 0.0073(2) -0.0043(2) -0.0045(2)
C13C 0.0251(3) 0.0330(3) 0.0345(3) 0.0090(2) -0.0022(2) -0.0027(2)
O1D 0.0407(2) 0.0302(2) 0.0400(2) 0.00888(18) 0.0015(2) -0.00108(19)
O2D 0.0603(3) 0.0571(3) 0.0563(3) -0.0070(3) -0.0212(3) 0.0111(3)
C1D 0.0272(3) 0.0312(3) 0.0319(3) 0.0127(2) 0.0038(2) -0.0034(2)
C2D 0.0246(3) 0.0321(3) 0.0301(3) 0.0116(2) 0.0014(2) -0.0040(2)
C3D 0.0267(3) 0.0344(3) 0.0334(3) 0.0121(2) 0.0028(2) -0.0002(2)
C4D 0.0319(3) 0.0370(3) 0.0307(3) 0.0092(2) 0.0027(3) 0.0005(3)
C5D 0.0320(3) 0.0417(3) 0.0295(3) 0.0111(2) 0.0006(3) -0.0003(3)
C6D 0.0277(3) 0.0379(3) 0.0319(3) 0.0162(2) 0.0036(2) 0.0001(2)
C7D 0.0414(4) 0.0421(3) 0.0337(3) 0.0053(3) -0.0014(3) 0.0003(3)
C8D 0.0380(3) 0.0348(3) 0.0385(3) 0.0049(3) 0.0009(3) 0.0006(3)
C9D 0.0445(4) 0.0379(3) 0.0392(4) 0.0026(3) 0.0031(3) 0.0009(3)
C10D 0.0403(4) 0.0380(3) 0.0471(4) 0.0045(3) 0.0024(3) 0.0002(3)
C11D 0.0506(4) 0.0469(4) 0.0540(5) -0.0003(4) -0.0003(4) 0.0045(4)
C12D 0.0781(6) 0.0554(5) 0.0616(6) 0.0031(4) -0.0031(5) 0.0220(5)
C13D 0.0328(3) 0.0384(3) 0.0329(3) 0.0175(2) 0.0008(2) 0.0005(3)

loop_
_atom_type_symbol
_atom_type_description
_atom_type_scat_dispersion_real
_atom_type_scat_dispersion_imag
_atom_type_scat_source
C C 0.0033 0.0016 'International Tables Vol C Tables 4.2.6.8 and 6.1.1.4'
H H 0.0000 0.0000 'International Tables Vol C Tables 4.2.6.8 and 6.1.1.4'
O O 0.0106 0.0060 'International Tables Vol C Tables 4.2.6.8 and 6.1.1.4'

loop_
_geom_angle_atom_site_label_1
_geom_angle_atom_site_label_2
_geom_angle_atom_site_label_3
_geom_angle
_geom_angle_site_symmetry_1
_geom_angle_site_symmetry_3
_geom_angle_publ_flag
O2B C7B C4B 121.39(11) . . ?
O2B C7B C8B 120.14(11) . . ?
C4B C7B C8B 117.92(9) . . ?
C7B C8B C9B 113.70(10) . . ?
C8B C9B C10B 114.85(11) . . ?
C11B C10B C9B 113.84(12) . . ?
C12B C11B C10B 114.95(15) . . ?
O2F C7F C4B 118.02(19) . . ?
O2F C7F C8F 120.81(19) . . ?
C4B C7F C8F 120.27(16) . . ?
C7F C8F C9F 113.56(19) . . ?
C8F C9F C10F 110.3(2) . . ?
C9F C10F C11F 112.5(2) . . ?
C12F C11F C10F 109.7(2) . . ?
O2C C7C C4C 122.08(9) . . ?
O2C C7C C8C 121.08(10) . . ?
C4C C7C C8C 116.84(9) . . ?
C7C C8C C9C 111.70(9) . . ?
C10C C9C C8C 111.77(10) . . ?
C9C C10C C11C 112.61(10) . . ?
C12C C11C C10C 113.08(12) . . ?
O2E C7E C8E 120.8(3) . . ?
O2E C7E C4C 117.0(2) . . ?
C8E C7E C4C 120.0(2) . . ?
C7E C8E C9E 119.8(3) . . ?
C10E C9E C8E 114.9(3) . . ?
C9E C10E C11E 114.4(3) . . ?
C12E C11E C10E 110.7(3) . . ?
O1A C1A C2A 119.08(6) . . ?
O1A C1A C6A 119.25(6) . . ?
C2A C1A C6A 121.66(6) . . ?
C3A C2A C1A 118.11(6) . . ?
C3A C2A C13D 120.18(6) . . ?
C1A C2A C13D 121.66(6) . . ?
C2A C3A C4A 121.74(6) . . ?
C3A C4A C5A 118.64(6) . . ?
C3A C4A C7A 122.93(6) . . ?
C5A C4A C7A 118.43(6) . . ?
C6A C5A C4A 121.70(6) . . ?
C5A C6A C1A 118.14(6) . . ?
C5A C6A C13A 120.05(6) . . ?
C1A C6A C13A 121.79(6) . . ?
O2A C7A C4A 120.46(7) . . ?
O2A C7A C8A 120.31(7) . . ?
C4A C7A C8A 119.17(7) . . ?
C7A C8A C9A 110.71(8) . . ?
C10A C9A C8A 115.78(10) . . ?
C9A C10A C11A 116.50(10) . . ?
C12A C11A C10A 116.54(11) . . ?
C6A C13A C2B 112.93(6) . . ?
O1B C1B C6B 119.48(6) . . ?
O1B C1B C2B 118.77(7) . . ?
C6B C1B C2B 121.73(7) . . ?
C3B C2B C1B 118.15(7) . . ?
C3B C2B C13A 120.46(6) . . ?
C1B C2B C13A 121.36(6) . . ?
C2B C3B C4B 121.60(6) . . ?
C5B C4B C3B 118.79(7) . . ?
C5B C4B C7B 123.45(8) . . ?
C3B C4B C7B 117.74(7) . . ?
C5B C4B C7F 121.19(10) . . ?
C3B C4B C7F 120.02(10) . . ?
C7B C4B C7F 2.68(10) . . ?
C6B C5B C4B 121.64(7) . . ?
C5B C6B C1B 118.06(6) . . ?
C5B C6B C13B 120.48(7) . . ?
C1B C6B C13B 121.45(7) . . ?
C6B C13B C2C 113.01(5) . . ?
O1C C1C C6C 118.99(6) . . ?
O1C C1C C2C 118.83(6) . . ?
C6C C1C C2C 122.14(7) . . ?
C3C C2C C1C 117.68(6) . . ?
C3C C2C C13B 120.27(7) . . ?
C1C C2C C13B 122.05(7) . . ?
C2C C3C C4C 121.97(8) . . ?
C3C C4C C5C 118.97(7) . . ?
C3C C4C C7C 117.54(8) . . ?
C5C C4C C7C 122.95(7) . . ?
C3C C4C C7E 121.46(12) . . ?
C5C C4C C7E 116.33(11) . . ?
C7C C4C C7E 25.70(11) . . ?
C6C C5C C4C 121.18(6) . . ?
C5C C6C C1C 118.00(6) . . ?
C5C C6C C13C 119.97(6) . . ?
C1C C6C C13C 122.03(6) . . ?
C2D C13C C6C 112.85(5) . . ?
O1D C1D C6D 119.08(6) . . ?
O1D C1D C2D 118.71(6) . . ?
C6D C1D C2D 122.20(6) . . ?
C3D C2D C1D 117.63(6) . . ?
C3D C2D C13C 120.30(6) . . ?
C1D C2D C13C 122.05(5) . . ?
C4D C3D C2D 121.83(6) . . ?
C3D C4D C5D 118.67(6) . . ?
C3D C4D C7D 123.14(7) . . ?
C5D C4D C7D 118.19(6) . . ?
C6D C5D C4D 121.78(6) . . ?
C5D C6D C1D 117.85(6) . . ?
C5D C6D C13D 120.20(6) . . ?
C1D C6D C13D 121.90(5) . . ?
O2D C7D C4D 119.61(7) . . ?
O2D C7D C8D 121.01(7) . . ?
C4D C7D C8D 119.38(6) . . ?
C7D C8D C9D 112.78(6) . . ?
C10D C9D C8D 113.92(7) . . ?
C9D C10D C11D 112.64(7) . . ?
C12D C11D C10D 114.60(8) . . ?
C2A C13D C6D 111.66(6) . . ?

loop_
_geom_bond_atom_site_label_1
_geom_bond_atom_site_label_2
_geom_bond_distance
_geom_bond_site_symmetry_2
_geom_bond_publ_flag
O2B C7B 1.2329(14) . ?
C7B C4B 1.4839(14) . ?
C7B C8B 1.5096(18) . ?
C8B C9B 1.5163(18) . ?
C9B C10B 1.519(2) . ?
C10B C11B 1.507(2) . ?
C11B C12B 1.482(3) . ?
O2F C7F 1.215(2) . ?
C7F C4B 1.523(2) . ?
C7F C8F 1.526(3) . ?
C8F C9F 1.530(3) . ?
C9F C10F 1.532(3) . ?
C10F C11F 1.536(4) . ?
C11F C12F 1.490(4) . ?
O2C C7C 1.2247(14) . ?
C7C C4C 1.4965(14) . ?
C7C C8C 1.5024(14) . ?
C8C C9C 1.5208(16) . ?
C9C C10C 1.5185(15) . ?
C10C C11C 1.5297(17) . ?
C11C C12C 1.5063(18) . ?
O2E C7E 1.232(4) . ?
C7E C8E 1.524(4) . ?
C7E C4C 1.566(3) . ?
C8E C9E 1.530(4) . ?
C9E C10E 1.520(4) . ?
C10E C11E 1.537(4) . ?
C11E C12E 1.512(4) . ?
O1 C2 1.390(3) . ?
O1A C1A 1.3724(8) . ?
O2A C7A 1.2178(10) . ?
C1A C2A 1.3991(9) . ?
C1A C6A 1.4045(10) . ?
C2A C3A 1.3896(9) . ?
C2A C13D 1.5199(10) . ?
C3A C4A 1.3925(10) . ?
C4A C5A 1.3954(9) . ?
C4A C7A 1.4954(10) . ?
C5A C6A 1.3858(9) . ?
C6A C13A 1.5157(9) . ?
C7A C8A 1.4995(11) . ?
C8A C9A 1.5563(16) . ?
C9A C10A 1.4720(14) . ?
C10A C11A 1.5157(18) . ?
C11A C12A 1.4635(16) . ?
C13A C2B 1.5244(11) . ?
O1B C1B 1.3718(9) . ?
C1B C6B 1.3970(11) . ?
C1B C2B 1.4074(9) . ?
C2B C3B 1.3824(10) . ?
C3B C4B 1.3944(11) . ?
C4B C5B 1.3942(10) . ?
C5B C6B 1.3885(10) . ?
C6B C13B 1.5216(10) . ?
C13B C2C 1.5254(10) . ?
O1C C1C 1.3747(9) . ?
C1C C6C 1.4001(9) . ?
C1C C2C 1.4031(10) . ?
C2C C3C 1.3779(12) . ?
C3C C4C 1.3927(11) . ?
C4C C5C 1.3952(12) . ?
C5C C6C 1.3877(10) . ?
C6C C13C 1.5286(10) . ?
C13C C2D 1.5192(9) . ?
O1D C1D 1.3809(7) . ?
O2D C7D 1.2279(10) . ?
C1D C6D 1.4001(9) . ?
C1D C2D 1.4006(10) . ?
C2D C3D 1.3936(8) . ?
C3D C4D 1.3886(9) . ?
C4D C5D 1.3972(10) . ?
C4D C7D 1.4980(10) . ?
C5D C6D 1.3861(9) . ?
C6D C13D 1.5224(10) . ?
C7D C8D 1.5048(11) . ?
C8D C9D 1.5211(10) . ?
C9D C10D 1.5106(12) . ?
C10D C11D 1.5217(11) . ?
C11D C12D 1.4826(15) . ?
